data_1535242
loop_
_publ_author_name
'Merinov, B.V.'
'Bolotina, N.B.'
'Baranov, A.I.'
'Shuvalov, L.A.'

_publ_section_title
;
 Crystal structure of ferroelastic phase II of Cs3H(SeO4)2
;
_journal_name_full Kristallografiya
_journal_page_first 1131
_journal_page_last 1134
_journal_volume 36
_journal_year 1991
_chemical_formula_sum 'Cs3 H O8 Se2'
_chemical_name_systematic 'Cs3 H (Se O4)2'
_space_group_crystal_system monoclinic
_space_group_IT_number 15
_space_group_name_Hall '-A 2ya'
_space_group_name_H-M_alt 'A 1 2/a 1'
_cell_angle_alpha 90
_cell_angle_beta 102.69
_cell_angle_gamma 90
_cell_formula_units_Z 4
_cell_length_a 11.037
_cell_length_b 6.415
_cell_length_c 16.062
_cell_volume 1109.448
_citation_journal_id_ASTM KRISAJ
_cod_data_source_file Merinov_KRISAJ_1991_1189.cif
_cod_data_source_block H1Cs3O8Se2
_cod_depositor_comments
;
 Updating space group information.

 Antanas Vaitkus,
 2018-07-23
;
_cod_original_formula_sum 'H1 Cs3 O8 Se2'
_cod_database_code 1535242

loop_
_space_group_symop_id
_space_group_symop_operation_xyz
1 x,y,z
2 -x+1/2,y,-z
3 -x,-y,-z
4 x-1/2,-y,z
5 x,y+1/2,z+1/2
6 -x+1/2,y+1/2,-z+1/2
7 -x,-y+1/2,-z+1/2
8 x-1/2,-y+1/2,z+1/2

loop_
_atom_site_label
_atom_site_type_symbol
_atom_site_fract_x
_atom_site_fract_y
_atom_site_fract_z
_atom_site_occupancy
_atom_site_U_iso_or_equiv
Cs1 Cs+1 0.25 0.7445 0 1 0.0
O2 O-2 0.4466 0.17 0.0104 1 0.0
O3 O-2 0.6127 0.231 0.1541 1 0.0
Cs2 Cs+1 0.65219 0.7268 0.19205 1 0.0
H1 H+1 0.5 0 0 1 0.0
O1 O-2 0.4005 0.022 0.1545 1 0.0
O4 O-2 0.3954 0.437 0.1269 1 0.0
Se1 Se+6 0.46459 0.2177 0.11594 1 0.0
